data_4344162
loop_
_publ_author_name
'Ryan, R.R.'
'Kruse, F.H.'
'Larson, A.C.'

_publ_section_title
;
 Crystal Structure of Ammonium Hexafluorocerate(IV), (N H4)2 Ce F6
;
_journal_name_full 'Inorganic Chemistry'
_journal_page_first 33
_journal_page_last 36
_journal_volume 8
_journal_year 1969
_chemical_formula_sum 'Ce F6 H8 N2'
_chemical_name_systematic '(N H4)2 Ce F6'
_space_group_IT_number 60
_symmetry_space_group_name_Hall '-P 2n 2ab'
_symmetry_space_group_name_H-M 'P b c n'
_cell_angle_alpha 90
_cell_angle_beta 90
_cell_angle_gamma 90
_cell_formula_units_Z 4
_cell_length_a 7.026
_cell_length_b 12.098
_cell_length_c 7.439
_cell_volume 632.319
_citation_journal_id_ASTM INOCAJ
_cod_data_source_file Ryan_INOCAJ_1969_1230.cif
_cod_data_source_block H8Ce1F6N2
_cod_original_cell_volume 632.3191
_cod_original_formula_sum 'H8 Ce1 F6 N2'
_cod_database_code 4344162

loop_
_symmetry_equiv_pos_as_xyz
x,y,z
-x+1/2,-y+1/2,z+1/2
x+1/2,-y+1/2,-z
-x,y,-z+1/2
-x,-y,-z
x-1/2,y-1/2,-z-1/2
-x-1/2,y-1/2,z
x,-y,z-1/2

loop_
_atom_site_label
_atom_site_type_symbol
_atom_site_fract_x
_atom_site_fract_y
_atom_site_fract_z
_atom_site_occupancy
_atom_site_U_iso_or_equiv
F2 F-1 0.1885 0.1868 0.2867 1 0.0
F3 F-1 0.9538 0.0979 0.5444 1 0.0
F1 F-1 0.2089 0.4816 0.2019 1 0.0
N1 N-3 0.0168 0.343 0.4976 1 0.0
Ce1 Ce+4 0 0.0414 0.25 1 0.0
